data_2229487
loop_
_publ_author_name
'Kefi, Riadh'
'Lefebvre, Frederic'
'Zeller, Matthias'
'Ben Nasr, Cherif'

_publ_section_title
;
 Bis[4-(dimethylamino)pyridinium] tetrachloridozincate
;
_journal_coeditor_code RK2262
_journal_issue 3
_journal_name_full 'Acta Crystallographica Section E'
_journal_page_first m343
_journal_paper_doi 10.1107/S1600536811005010
_journal_volume 67
_journal_year 2011
_chemical_formula_iupac '(C7 H11 N2)2 [Zn Cl4]'
_chemical_formula_moiety '2(C7 H11 N2 +), Cl4 Zn 2-'
_chemical_formula_sum 'C14 H22 Cl4 N4 Zn'
_chemical_formula_weight 453.55
_chemical_name_systematic
;
Bis[4-(dimethylamino)pyridinium] tetrachloridozincatee
;
_space_group_IT_number 2
_symmetry_cell_setting triclinic
_symmetry_space_group_name_Hall '-P 1'
_symmetry_space_group_name_H-M 'P -1'
_atom_sites_solution_hydrogens geom
_atom_sites_solution_primary direct
_atom_sites_solution_secondary difmap
_audit_creation_method SHELXL97
_cell_angle_alpha 77.4220(10)
_cell_angle_beta 79.8040(10)
_cell_angle_gamma 75.9830(10)
_cell_formula_units_Z 2
_cell_length_a 7.7056(8)
_cell_length_b 8.2159(8)
_cell_length_c 16.0972(16)
_cell_measurement_reflns_used 8289
_cell_measurement_temperature 100(2)
_cell_measurement_theta_max 30.97
_cell_measurement_theta_min 2.60
_cell_volume 956.67(17)
_computing_cell_refinement '<i>SAINT</i> (Bruker, 2009)'
_computing_data_collection '<i>APEX2</i> (Bruker, 2009)'
_computing_data_reduction '<i>SAINT</i> (Bruker, 2009)'
_computing_molecular_graphics '<i>SHELXTL</i> (Sheldrick, 2008)'
_computing_publication_material '<i>SHELXTL</i> (Sheldrick, 2008)'
_computing_structure_refinement '<i>SHELXTL</i> (Sheldrick, 2008)'
_computing_structure_solution '<i>SHELXTL</i> (Sheldrick, 2008)'
_diffrn_ambient_temperature 100(2)
_diffrn_measured_fraction_theta_full 0.995
_diffrn_measured_fraction_theta_max 0.911
_diffrn_measurement_device_type 'Bruker SMART APEX CCD'
_diffrn_measurement_method '\f and \w'
_diffrn_radiation_monochromator graphite
_diffrn_radiation_source 'fine--focus sealed tube'
_diffrn_radiation_type MoK\a
_diffrn_radiation_wavelength 0.71073
_diffrn_reflns_av_R_equivalents 0.0192
_diffrn_reflns_av_sigmaI/netI 0.0166
_diffrn_reflns_limit_h_max 11
_diffrn_reflns_limit_h_min -11
_diffrn_reflns_limit_k_max 11
_diffrn_reflns_limit_k_min -11
_diffrn_reflns_limit_l_max 23
_diffrn_reflns_limit_l_min -23
_diffrn_reflns_number 21487
_diffrn_reflns_theta_full 28.00
_diffrn_reflns_theta_max 31.51
_diffrn_reflns_theta_min 2.60
_diffrn_standards_number 0
_exptl_absorpt_coefficient_mu 1.845
_exptl_absorpt_correction_T_max 0.7463
_exptl_absorpt_correction_T_min 0.6017
_exptl_absorpt_correction_type multi-scan
_exptl_absorpt_process_details '(<i>SADABS</i>; Bruker, 2009)'
_exptl_crystal_colour colourless
_exptl_crystal_density_diffrn 1.574
_exptl_crystal_density_method 'not measured'
_exptl_crystal_description block
_exptl_crystal_F_000 464
_exptl_crystal_size_max 0.55
_exptl_crystal_size_mid 0.50
_exptl_crystal_size_min 0.45
_refine_diff_density_max 0.478
_refine_diff_density_min -0.444
_refine_ls_extinction_method none
_refine_ls_goodness_of_fit_ref 1.067
_refine_ls_hydrogen_treatment constr
_refine_ls_matrix_type full
_refine_ls_number_parameters 212
_refine_ls_number_reflns 5803
_refine_ls_number_restraints 0
_refine_ls_restrained_S_all 1.067
_refine_ls_R_factor_all 0.0208
_refine_ls_R_factor_gt 0.0201
_refine_ls_shift/su_max 0.004
_refine_ls_shift/su_mean 0.000
_refine_ls_structure_factor_coef Fsqd
_refine_ls_weighting_details 'calc w=1/[\s^2^(Fo^2^)+(0.0265P)^2^+0.3664P] where P=(Fo^2^+2Fc^2^)/3'
_refine_ls_weighting_scheme calc
_refine_ls_wR_factor_gt 0.0530
_refine_ls_wR_factor_ref 0.0533
_reflns_number_gt 5638
_reflns_number_total 5803
_reflns_threshold_expression I>2\s(I)
_cod_data_source_file rk2262.cif
_cod_data_source_block I
_cod_database_code 2229487
_cod_database_fobs_code 2229487

loop_
_symmetry_equiv_pos_as_xyz
'x, y, z'
'-x, -y, -z'

loop_
_atom_site_type_symbol
_atom_site_label
_atom_site_fract_x
_atom_site_fract_y
_atom_site_fract_z
_atom_site_U_iso_or_equiv
_atom_site_adp_type
_atom_site_calc_flag
_atom_site_refinement_flags
_atom_site_occupancy
_atom_site_disorder_assembly
_atom_site_disorder_group
C C1 0.14583(16) 0.32828(15) 0.43051(7) 0.0193(2) Uani d . 1 . .
H H1 0.0707 0.4358 0.4378 0.023 Uiso calc R 1 . .
C C2 0.13978(15) 0.19127(14) 0.49549(7) 0.01699(19) Uani d . 1 . .
H H2 0.0616 0.2037 0.5475 0.020 Uiso calc R 1 . .
C C3 0.25157(14) 0.02905(13) 0.48499(6) 0.01385(18) Uani d . 1 . .
C C4 0.36177(14) 0.01982(14) 0.40430(7) 0.01539(18) Uani d . 1 . .
H H4 0.4353 -0.0863 0.3935 0.018 Uiso calc R 1 . .
C C5 0.36190(15) 0.16277(14) 0.34264(7) 0.01706(19) Uani d . 1 . .
H H5 0.4373 0.1555 0.2895 0.020 Uiso calc R 1 . .
C C6 0.15682(17) -0.09487(17) 0.63337(7) 0.0221(2) Uani d . 1 . .
H H6A 0.1832 0.0006 0.6528 0.033 Uiso calc R 1 . .
H H6B 0.1952 -0.2011 0.6733 0.033 Uiso calc R 1 . .
H H6C 0.0269 -0.0753 0.6315 0.033 Uiso calc R 1 . .
C C7 0.36088(17) -0.27506(15) 0.53236(8) 0.0217(2) Uani d . 1 . .
H H7A 0.3255 -0.3030 0.4825 0.033 Uiso calc R 1 . .
H H7B 0.3391 -0.3621 0.5830 0.033 Uiso calc R 1 . .
H H7C 0.4894 -0.2719 0.5215 0.033 Uiso calc R 1 . .
C C8 -0.02081(15) 0.25984(14) -0.12815(7) 0.01678(19) Uani d . 1 . .
H H8 0.0133 0.2852 -0.1884 0.020 Uiso calc R 1 . .
C C9 0.07683(14) 0.29557(13) -0.07416(7) 0.01428(18) Uani d . 1 . .
H H9 0.1783 0.3455 -0.0971 0.017 Uiso calc R 1 . .
C C10 0.02760(14) 0.25842(13) 0.01653(6) 0.01374(18) Uani d . 1 . .
C C11 -0.12782(14) 0.18589(14) 0.04599(7) 0.01695(19) Uani d . 1 . .
H H11 -0.1684 0.1612 0.1057 0.020 Uiso calc R 1 . .
C C12 -0.21802(14) 0.15207(14) -0.01175(8) 0.0186(2) Uani d . 1 . .
H H12 -0.3199 0.1016 0.0085 0.022 Uiso calc R 1 . .
C C13 0.29355(16) 0.34659(15) 0.03844(8) 0.0207(2) Uani d . 1 . .
H H13A 0.3693 0.2723 0.0000 0.031 Uiso calc R 1 . .
H H13B 0.3570 0.3413 0.0869 0.031 Uiso calc R 1 . .
H H13C 0.2679 0.4643 0.0070 0.031 Uiso calc R 1 . .
C C14 0.06780(18) 0.26180(17) 0.16320(7) 0.0250(2) Uani d . 1 . .
H H14A -0.0625 0.3053 0.1748 0.038 Uiso calc R 1 . .
H H14B 0.1316 0.3219 0.1902 0.038 Uiso calc R 1 . .
H H14C 0.0967 0.1394 0.1868 0.038 Uiso calc R 1 . .
Cl Cl1 0.21516(3) 0.72097(3) 0.315840(16) 0.01547(5) Uani d . 1 . .
Cl Cl2 0.55357(4) 0.45957(3) 0.189582(16) 0.01755(5) Uani d . 1 . .
Cl Cl3 0.49003(3) 0.93916(3) 0.147680(17) 0.01690(5) Uani d . 1 . .
Cl Cl4 0.72105(3) 0.67369(3) 0.331637(17) 0.01814(5) Uani d . 1 . .
N N1 0.25646(14) 0.31464(12) 0.35590(6) 0.01823(18) Uani d . 1 . .
H H1A 0.2598 0.4057 0.3155 0.022 Uiso calc R 1 . .
N N2 0.25439(13) -0.10807(12) 0.54743(6) 0.01678(17) Uani d . 1 . .
N N3 -0.16574(13) 0.18872(12) -0.09693(6) 0.01829(18) Uani d . 1 . .
H H3 -0.2268 0.1661 -0.1328 0.022 Uiso calc R 1 . .
N N4 0.12405(13) 0.28980(13) 0.07042(6) 0.01765(17) Uani d . 1 . .
Zn Zn1 0.507513(15) 0.695820(15) 0.249259(7) 0.01220(4) Uani d . 1 . .

loop_
_atom_site_aniso_label
_atom_site_aniso_U_11
_atom_site_aniso_U_22
_atom_site_aniso_U_33
_atom_site_aniso_U_12
_atom_site_aniso_U_13
_atom_site_aniso_U_23
C1 0.0226(5) 0.0160(5) 0.0197(5) -0.0029(4) -0.0029(4) -0.0049(4)
C2 0.0179(5) 0.0175(5) 0.0155(5) -0.0035(4) 0.0002(4) -0.0049(4)
C3 0.0142(4) 0.0154(5) 0.0132(4) -0.0055(3) -0.0019(3) -0.0026(3)
C4 0.0167(4) 0.0160(5) 0.0142(4) -0.0053(4) 0.0002(4) -0.0042(4)
C5 0.0197(5) 0.0193(5) 0.0135(4) -0.0077(4) 0.0001(4) -0.0037(4)
C6 0.0240(5) 0.0281(6) 0.0127(5) -0.0088(4) 0.0012(4) 0.0001(4)
C7 0.0281(6) 0.0148(5) 0.0211(5) -0.0040(4) -0.0051(4) -0.0001(4)
C8 0.0165(5) 0.0172(5) 0.0147(4) -0.0016(4) -0.0020(4) -0.0012(4)
C9 0.0128(4) 0.0148(4) 0.0130(4) -0.0019(3) 0.0005(3) -0.0010(3)
C10 0.0134(4) 0.0119(4) 0.0130(4) 0.0012(3) -0.0006(3) -0.0013(3)
C11 0.0155(4) 0.0145(5) 0.0163(5) -0.0004(4) 0.0023(4) 0.0000(4)
C12 0.0121(4) 0.0147(5) 0.0255(5) -0.0011(3) 0.0002(4) -0.0005(4)
C13 0.0186(5) 0.0194(5) 0.0249(5) -0.0028(4) -0.0066(4) -0.0041(4)
C14 0.0288(6) 0.0295(6) 0.0129(5) 0.0024(5) -0.0037(4) -0.0043(4)
Cl1 0.01256(10) 0.01683(11) 0.01659(11) -0.00351(8) 0.00141(8) -0.00440(8)
Cl2 0.02090(12) 0.01512(11) 0.01719(11) -0.00582(9) 0.00273(9) -0.00613(9)
Cl3 0.01644(11) 0.01347(11) 0.01837(11) -0.00359(8) -0.00078(9) 0.00147(8)
Cl4 0.01623(11) 0.02174(12) 0.01760(11) -0.00576(9) -0.00483(9) -0.00201(9)
N1 0.0245(5) 0.0151(4) 0.0156(4) -0.0066(3) -0.0036(4) -0.0004(3)
N2 0.0188(4) 0.0170(4) 0.0137(4) -0.0056(3) -0.0005(3) -0.0004(3)
N3 0.0154(4) 0.0178(4) 0.0218(5) -0.0020(3) -0.0059(3) -0.0027(3)
N4 0.0183(4) 0.0202(4) 0.0134(4) -0.0017(3) -0.0024(3) -0.0032(3)
Zn1 0.01192(6) 0.01210(6) 0.01234(6) -0.00284(4) -0.00084(4) -0.00200(4)

loop_
_atom_type_symbol
_atom_type_description
_atom_type_scat_dispersion_real
_atom_type_scat_dispersion_imag
_atom_type_scat_source
C C 0.0033 0.0016 'International Tables Vol C Tables 4.2.6.8 and 6.1.1.4'
H H 0.0000 0.0000 'International Tables Vol C Tables 4.2.6.8 and 6.1.1.4'
N N 0.0061 0.0033 'International Tables Vol C Tables 4.2.6.8 and 6.1.1.4'
Cl Cl 0.1484 0.1585 'International Tables Vol C Tables 4.2.6.8 and 6.1.1.4'
Zn Zn 0.2839 1.4301 'International Tables Vol C Tables 4.2.6.8 and 6.1.1.4'

loop_
_geom_angle_atom_site_label_1
_geom_angle_atom_site_label_2
_geom_angle_atom_site_label_3
_geom_angle_site_symmetry_1
_geom_angle_site_symmetry_3
_geom_angle
_geom_angle_publ_flag
N1 C1 C2 . . 121.51(10) ?
N1 C1 H1 . . 119.2 ?
C2 C1 H1 . . 119.2 ?
C1 C2 C3 . . 119.63(10) ?
C1 C2 H2 . . 120.2 ?
C3 C2 H2 . . 120.2 ?
N2 C3 C4 . . 121.16(10) ?
N2 C3 C2 . . 122.02(10) ?
C4 C3 C2 . . 116.81(9) ?
C5 C4 C3 . . 120.18(10) ?
C5 C4 H4 . . 119.9 ?
C3 C4 H4 . . 119.9 ?
N1 C5 C4 . . 121.05(10) ?
N1 C5 H5 . . 119.5 ?
C4 C5 H5 . . 119.5 ?
N2 C6 H6A . . 109.5 ?
N2 C6 H6B . . 109.5 ?
H6A C6 H6B . . 109.5 ?
N2 C6 H6C . . 109.5 ?
H6A C6 H6C . . 109.5 ?
H6B C6 H6C . . 109.5 ?
N2 C7 H7A . . 109.5 ?
N2 C7 H7B . . 109.5 ?
H7A C7 H7B . . 109.5 ?
N2 C7 H7C . . 109.5 ?
H7A C7 H7C . . 109.5 ?
H7B C7 H7C . . 109.5 ?
N3 C8 C9 . . 120.80(10) ?
N3 C8 H8 . . 119.6 ?
C9 C8 H8 . . 119.6 ?
C8 C9 C10 . . 120.37(10) ?
C8 C9 H9 . . 119.8 ?
C10 C9 H9 . . 119.8 ?
N4 C10 C9 . . 121.08(10) ?
N4 C10 C11 . . 122.37(10) ?
C9 C10 C11 . . 116.54(10) ?
C12 C11 C10 . . 119.87(10) ?
C12 C11 H11 . . 120.1 ?
C10 C11 H11 . . 120.1 ?
N3 C12 C11 . . 121.40(10) ?
N3 C12 H12 . . 119.3 ?
C11 C12 H12 . . 119.3 ?
N4 C13 H13A . . 109.5 ?
N4 C13 H13B . . 109.5 ?
H13A C13 H13B . . 109.5 ?
N4 C13 H13C . . 109.5 ?
H13A C13 H13C . . 109.5 ?
H13B C13 H13C . . 109.5 ?
N4 C14 H14A . . 109.5 ?
N4 C14 H14B . . 109.5 ?
H14A C14 H14B . . 109.5 ?
N4 C14 H14C . . 109.5 ?
H14A C14 H14C . . 109.5 ?
H14B C14 H14C . . 109.5 ?
C5 N1 C1 . . 120.78(10) ?
C5 N1 H1A . . 119.6 ?
C1 N1 H1A . . 119.6 ?
C3 N2 C7 . . 120.52(9) ?
C3 N2 C6 . . 121.19(10) ?
C7 N2 C6 . . 118.25(9) ?
C12 N3 C8 . . 121.00(10) ?
C12 N3 H3 . . 119.5 ?
C8 N3 H3 . . 119.5 ?
C10 N4 C14 . . 121.26(10) ?
C10 N4 C13 . . 120.79(9) ?
C14 N4 C13 . . 117.89(10) ?
Cl4 Zn1 Cl2 . . 111.223(12) ?
Cl4 Zn1 Cl3 . . 110.797(11) ?
Cl2 Zn1 Cl3 . . 111.809(13) ?
Cl4 Zn1 Cl1 . . 117.034(13) ?
Cl2 Zn1 Cl1 . . 103.260(10) ?
Cl3 Zn1 Cl1 . . 102.256(10) ?

loop_
_geom_bond_atom_site_label_1
_geom_bond_atom_site_label_2
_geom_bond_site_symmetry_2
_geom_bond_distance
_geom_bond_publ_flag
C1 N1 . 1.3533(15) ?
C1 C2 . 1.3634(16) ?
C1 H1 . 0.9500 ?
C2 C3 . 1.4274(15) ?
C2 H2 . 0.9500 ?
C3 N2 . 1.3352(13) ?
C3 C4 . 1.4266(14) ?
C4 C5 . 1.3627(15) ?
C4 H4 . 0.9500 ?
C5 N1 . 1.3513(15) ?
C5 H5 . 0.9500 ?
C6 N2 . 1.4658(14) ?
C6 H6A . 0.9800 ?
C6 H6B . 0.9800 ?
C6 H6C . 0.9800 ?
C7 N2 . 1.4641(15) ?
C7 H7A . 0.9800 ?
C7 H7B . 0.9800 ?
C7 H7C . 0.9800 ?
C8 N3 . 1.3530(14) ?
C8 C9 . 1.3628(15) ?
C8 H8 . 0.9500 ?
C9 C10 . 1.4263(14) ?
C9 H9 . 0.9500 ?
C10 N4 . 1.3378(14) ?
C10 C11 . 1.4268(15) ?
C11 C12 . 1.3635(17) ?
C11 H11 . 0.9500 ?
C12 N3 . 1.3476(15) ?
C12 H12 . 0.9500 ?
C13 N4 . 1.4633(15) ?
C13 H13A . 0.9800 ?
C13 H13B . 0.9800 ?
C13 H13C . 0.9800 ?
C14 N4 . 1.4631(15) ?
C14 H14A . 0.9800 ?
C14 H14B . 0.9800 ?
C14 H14C . 0.9800 ?
Cl1 Zn1 . 2.2983(3) ?
Cl2 Zn1 . 2.2747(3) ?
Cl3 Zn1 . 2.2831(3) ?
Cl4 Zn1 . 2.2409(3) ?
N1 H1A . 0.8800 ?
N3 H3 . 0.8800 ?

loop_
_geom_hbond_atom_site_label_D
_geom_hbond_atom_site_label_H
_geom_hbond_atom_site_label_A
_geom_hbond_site_symmetry_A
_geom_hbond_distance_DH
_geom_hbond_distance_HA
_geom_hbond_distance_DA
_geom_hbond_angle_DHA
N3 H3 Cl1 2_565 0.88 2.88 3.5090(11) 129.5
N3 H3 Cl3 2_565 0.88 2.46 3.2224(10) 145.9
N1 H1A Cl2 . 0.88 2.81 3.4043(10) 126.1
N1 H1A Cl1 . 0.88 2.53 3.2066(10) 134.3

loop_
_geom_torsion_atom_site_label_1
_geom_torsion_atom_site_label_2
_geom_torsion_atom_site_label_3
_geom_torsion_atom_site_label_4
_geom_torsion_site_symmetry_1
_geom_torsion_site_symmetry_2
_geom_torsion_site_symmetry_3
_geom_torsion_site_symmetry_4
_geom_torsion
_geom_torsion_publ_flag
N1 C1 C2 C3 . . . . -0.32(17) ?
C1 C2 C3 N2 . . . . 178.17(10) ?
C1 C2 C3 C4 . . . . -1.56(15) ?
N2 C3 C4 C5 . . . . -177.50(10) ?
C2 C3 C4 C5 . . . . 2.24(15) ?
C3 C4 C5 N1 . . . . -1.05(16) ?
N3 C8 C9 C10 . . . . 0.00(16) ?
C8 C9 C10 N4 . . . . 178.74(10) ?
C8 C9 C10 C11 . . . . -0.90(15) ?
N4 C10 C11 C12 . . . . -178.11(10) ?
C9 C10 C11 C12 . . . . 1.53(15) ?
C10 C11 C12 N3 . . . . -1.29(16) ?
C4 C5 N1 C1 . . . . -0.92(17) ?
C2 C1 N1 C5 . . . . 1.62(17) ?
C4 C3 N2 C7 . . . . -4.66(16) ?
C2 C3 N2 C7 . . . . 175.62(10) ?
C4 C3 N2 C6 . . . . 173.16(10) ?
C2 C3 N2 C6 . . . . -6.56(16) ?
C11 C12 N3 C8 . . . . 0.33(16) ?
C9 C8 N3 C12 . . . . 0.33(16) ?
C9 C10 N4 C14 . . . . 176.17(10) ?
C11 C10 N4 C14 . . . . -4.20(16) ?
C9 C10 N4 C13 . . . . -6.40(16) ?
C11 C10 N4 C13 . . . . 173.22(10) ?
